data_2235867
loop_
_publ_author_name
'Katzsch, Felix'
'Weber, Edwin'

_publ_section_title
;
 Redetermination of tetramethyl
 tetrathiafulvalene-2,3,6,7-tetracarboxylate
;
_journal_coeditor_code IM2387
_journal_issue 8
_journal_name_full 'Acta Crystallographica Section E'
_journal_page_first o2354
_journal_page_last o2355
_journal_paper_doi 10.1107/S1600536812029534
_journal_volume 68
_journal_year 2012
_chemical_formula_iupac 'C14 H12 O8 S4'
_chemical_formula_moiety 'C14 H12 O8 S4'
_chemical_formula_sum 'C14 H12 O8 S4'
_chemical_formula_weight 436.48
_chemical_name_systematic
;
Tetramethyl tetrathiafulvalene-2,3,6,7-tetracarboxylate
;
_space_group_IT_number 2
_symmetry_cell_setting triclinic
_symmetry_space_group_name_Hall '-P 1'
_symmetry_space_group_name_H-M 'P -1'
_atom_sites_solution_hydrogens geom
_atom_sites_solution_primary direct
_atom_sites_solution_secondary difmap
_audit_creation_method SHELXL-97
_cell_angle_alpha 100.2210(10)
_cell_angle_beta 99.2550(10)
_cell_angle_gamma 99.3280(10)
_cell_formula_units_Z 1
_cell_length_a 6.8666(2)
_cell_length_b 7.8783(2)
_cell_length_c 8.4335(2)
_cell_measurement_reflns_used 9962
_cell_measurement_temperature 100(2)
_cell_measurement_theta_max 45.31
_cell_measurement_theta_min 2.50
_cell_volume 434.53(2)
_computing_cell_refinement 'SAINT (Bruker, 2007)'
_computing_data_collection 'APEX2 (Bruker, 2007)'
_computing_data_reduction 'SAINT (Bruker, 2007)'
_computing_molecular_graphics 'ORTEP-3 (Farrugia, 1997)'
_computing_publication_material 'SHELXTL (Sheldrick, 2008)'
_computing_structure_refinement 'SHELXL97 (Sheldrick, 2008)'
_computing_structure_solution 'SHELXS97 (Sheldrick, 2008)'
_diffrn_ambient_temperature 100(2)
_diffrn_measured_fraction_theta_full 1.000
_diffrn_measured_fraction_theta_max 1.000
_diffrn_measurement_device_type 'Bruker APEXII CCD area-detector'
_diffrn_measurement_method 'phi and omega scans'
_diffrn_radiation_monochromator graphite
_diffrn_radiation_source 'fine-focus sealed tube'
_diffrn_radiation_type MoK\a
_diffrn_radiation_wavelength 0.71073
_diffrn_reflns_av_R_equivalents 0.0207
_diffrn_reflns_av_sigmaI/netI 0.0120
_diffrn_reflns_limit_h_max 8
_diffrn_reflns_limit_h_min -7
_diffrn_reflns_limit_k_max 9
_diffrn_reflns_limit_k_min -9
_diffrn_reflns_limit_l_max 10
_diffrn_reflns_limit_l_min -10
_diffrn_reflns_number 10884
_diffrn_reflns_theta_full 25.00
_diffrn_reflns_theta_max 25.00
_diffrn_reflns_theta_min 2.50
_exptl_absorpt_coefficient_mu 0.588
_exptl_absorpt_correction_T_max 0.9169
_exptl_absorpt_correction_T_min 0.7046
_exptl_absorpt_correction_type multi-scan
_exptl_absorpt_process_details '(SADABS; Sheldrick, 2004)'
_exptl_crystal_colour red
_exptl_crystal_density_diffrn 1.668
_exptl_crystal_density_method 'not measured'
_exptl_crystal_description needle
_exptl_crystal_F_000 224
_exptl_crystal_size_max 0.64
_exptl_crystal_size_mid 0.16
_exptl_crystal_size_min 0.15
_refine_diff_density_max 0.245
_refine_diff_density_min -0.227
_refine_ls_extinction_method none
_refine_ls_goodness_of_fit_ref 1.082
_refine_ls_hydrogen_treatment constr
_refine_ls_matrix_type full
_refine_ls_number_parameters 120
_refine_ls_number_reflns 1534
_refine_ls_number_restraints 0
_refine_ls_restrained_S_all 1.082
_refine_ls_R_factor_all 0.0214
_refine_ls_R_factor_gt 0.0206
_refine_ls_shift/su_max 0.026
_refine_ls_shift/su_mean 0.005
_refine_ls_structure_factor_coef Fsqd
_refine_ls_weighting_details 'calc w=1/[\s^2^(Fo^2^)+(0.0273P)^2^+0.2220P] where P=(Fo^2^+2Fc^2^)/3'
_refine_ls_weighting_scheme calc
_refine_ls_wR_factor_gt 0.0540
_refine_ls_wR_factor_ref 0.0545
_reflns_number_gt 1471
_reflns_number_total 1534
_reflns_threshold_expression I>2\s(I)
_cod_data_source_file im2387.cif
_cod_data_source_block I
_cod_database_code 2235867
_cod_database_fobs_code 2235867

loop_
_symmetry_equiv_pos_as_xyz
'x, y, z'
'-x, -y, -z'

loop_
_atom_site_type_symbol
_atom_site_label
_atom_site_fract_x
_atom_site_fract_y
_atom_site_fract_z
_atom_site_U_iso_or_equiv
_atom_site_adp_type
_atom_site_calc_flag
_atom_site_refinement_flags
_atom_site_occupancy
_atom_site_symmetry_multiplicity
S S1 0.30978(5) 0.63798(4) 1.10656(4) 0.01479(11) Uani d . 1 1
S S2 0.06589(5) 0.56717(4) 0.76932(4) 0.01637(11) Uani d . 1 1
O O1 0.69629(14) 0.93615(13) 0.94082(12) 0.0194(2) Uani d . 1 1
O O2 0.72198(13) 0.79160(12) 1.14884(11) 0.0167(2) Uani d . 1 1
O O3 0.27914(16) 0.78034(15) 0.55357(13) 0.0265(3) Uani d . 1 1
O O4 0.56544(14) 0.69314(13) 0.64417(11) 0.0181(2) Uani d . 1 1
C C1 0.0779(2) 0.54255(17) 0.97428(16) 0.0140(3) Uani d . 1 1
C C2 0.4249(2) 0.71176(17) 0.95464(16) 0.0131(3) Uani d . 1 1
C C3 0.31610(19) 0.67605(17) 0.80137(16) 0.0138(3) Uani d . 1 1
C C4 0.62881(19) 0.82552(17) 1.00955(16) 0.0138(3) Uani d . 1 1
C C5 0.9200(2) 0.90095(19) 1.21844(18) 0.0196(3) Uani d . 1 1
H H5A 1.0006 0.8996 1.1353 0.029 Uiso calc R 1 1
H H5B 0.9840 0.8560 1.3075 0.029 Uiso calc R 1 1
H H5C 0.9061 1.0194 1.2584 0.029 Uiso calc R 1 1
C C6 0.3832(2) 0.72501(17) 0.65299(16) 0.0153(3) Uani d . 1 1
C C7 0.6552(2) 0.7573(2) 0.51653(17) 0.0226(3) Uani d . 1 1
H H7A 0.5790 0.6946 0.4108 0.034 Uiso calc R 1 1
H H7B 0.7911 0.7391 0.5270 0.034 Uiso calc R 1 1
H H7C 0.6548 0.8805 0.5272 0.034 Uiso calc R 1 1

loop_
_atom_site_aniso_label
_atom_site_aniso_U_11
_atom_site_aniso_U_22
_atom_site_aniso_U_33
_atom_site_aniso_U_12
_atom_site_aniso_U_13
_atom_site_aniso_U_23
S1 0.01005(18) 0.02032(19) 0.01379(18) -0.00123(13) 0.00238(12) 0.00683(13)
S2 0.01129(18) 0.02217(19) 0.01518(18) -0.00117(13) 0.00129(13) 0.00788(13)
O1 0.0162(5) 0.0197(5) 0.0233(5) -0.0007(4) 0.0067(4) 0.0087(4)
O2 0.0108(5) 0.0206(5) 0.0168(5) -0.0020(4) 0.0011(4) 0.0055(4)
O3 0.0216(6) 0.0423(7) 0.0225(5) 0.0111(5) 0.0064(4) 0.0184(5)
O4 0.0158(5) 0.0265(5) 0.0161(5) 0.0054(4) 0.0076(4) 0.0096(4)
C1 0.0116(6) 0.0158(6) 0.0147(6) 0.0017(5) 0.0017(5) 0.0049(5)
C2 0.0127(6) 0.0131(6) 0.0160(6) 0.0035(5) 0.0064(5) 0.0053(5)
C3 0.0109(6) 0.0133(6) 0.0184(7) 0.0019(5) 0.0046(5) 0.0050(5)
C4 0.0126(6) 0.0143(6) 0.0157(6) 0.0035(5) 0.0062(5) 0.0022(5)
C5 0.0104(7) 0.0216(7) 0.0231(7) -0.0023(5) 0.0002(5) 0.0024(6)
C6 0.0154(7) 0.0147(6) 0.0152(7) 0.0009(5) 0.0032(5) 0.0032(5)
C7 0.0188(7) 0.0342(8) 0.0176(7) 0.0022(6) 0.0087(6) 0.0110(6)

loop_
_atom_type_symbol
_atom_type_description
_atom_type_scat_dispersion_real
_atom_type_scat_dispersion_imag
_atom_type_scat_source
C C 0.0033 0.0016 'International Tables Vol C Tables 4.2.6.8 and 6.1.1.4'
H H 0.0000 0.0000 'International Tables Vol C Tables 4.2.6.8 and 6.1.1.4'
O O 0.0106 0.0060 'International Tables Vol C Tables 4.2.6.8 and 6.1.1.4'
S S 0.1246 0.1234 'International Tables Vol C Tables 4.2.6.8 and 6.1.1.4'

loop_
_geom_angle_atom_site_label_1
_geom_angle_atom_site_label_2
_geom_angle_atom_site_label_3
_geom_angle_site_symmetry_1
_geom_angle
C2 S1 C1 . 94.90(6)
C3 S2 C1 . 94.65(6)
C4 O2 C5 . 115.25(10)
C6 O4 C7 . 115.57(11)
C1 C1 S1 2_567 122.42(14)
C1 C1 S2 2_567 122.68(14)
S1 C1 S2 . 114.90(7)
C3 C2 C4 . 125.13(12)
C3 C2 S1 . 117.68(10)
C4 C2 S1 . 116.86(10)
C2 C3 C6 . 126.96(12)
C2 C3 S2 . 117.78(10)
C6 C3 S2 . 115.23(10)
O1 C4 O2 . 125.14(12)
O1 C4 C2 . 124.48(12)
O2 C4 C2 . 110.33(11)
O2 C5 H5A . 109.5
O2 C5 H5B . 109.5
H5A C5 H5B . 109.5
O2 C5 H5C . 109.5
H5A C5 H5C . 109.5
H5B C5 H5C . 109.5
O3 C6 O4 . 125.74(12)
O3 C6 C3 . 122.87(12)
O4 C6 C3 . 111.34(11)
O4 C7 H7A . 109.5
O4 C7 H7B . 109.5
H7A C7 H7B . 109.5
O4 C7 H7C . 109.5
H7A C7 H7C . 109.5
H7B C7 H7C . 109.5

loop_
_geom_bond_atom_site_label_1
_geom_bond_atom_site_label_2
_geom_bond_site_symmetry_2
_geom_bond_distance
S1 C2 . 1.7452(13)
S1 C1 . 1.7570(13)
S2 C3 . 1.7468(13)
S2 C1 . 1.7636(13)
O1 C4 . 1.2022(16)
O2 C4 . 1.3363(16)
O2 C5 . 1.4559(16)
O3 C6 . 1.2007(17)
O4 C6 . 1.3263(16)
O4 C7 . 1.4487(16)
C1 C1 2_567 1.343(3)
C2 C3 . 1.3419(19)
C2 C4 . 1.4882(18)
C3 C6 . 1.4921(18)
C5 H5A . 0.9600
C5 H5B . 0.9600
C5 H5C . 0.9600
C7 H7A . 0.9600
C7 H7B . 0.9600
C7 H7C . 0.9600

loop_
_geom_hbond_atom_site_label_D
_geom_hbond_atom_site_label_H
_geom_hbond_atom_site_label_A
_geom_hbond_site_symmetry_A
_geom_hbond_distance_DH
_geom_hbond_distance_HA
_geom_hbond_distance_DA
_geom_hbond_angle_DHA
C7 H7A S1 1_554 0.96 2.83 3.735(2) 157.7
C5 H5A O1 2_777 0.96 2.50 3.324(2) 143.3
C5 H5C O3 2_677 0.96 2.65 3.481(2) 144.9

loop_
_geom_torsion_atom_site_label_1
_geom_torsion_atom_site_label_2
_geom_torsion_atom_site_label_3
_geom_torsion_atom_site_label_4
_geom_torsion_site_symmetry_4
_geom_torsion
C2 S1 C1 C1 2_567 178.58(16)
C2 S1 C1 S2 . -1.44(8)
C3 S2 C1 C1 2_567 -177.53(16)
C3 S2 C1 S1 . 2.49(8)
C1 S1 C2 C3 . -0.67(11)
C1 S1 C2 C4 . 173.05(10)
C4 C2 C3 C6 . 7.2(2)
S1 C2 C3 C6 . -179.69(10)
C4 C2 C3 S2 . -170.52(10)
S1 C2 C3 S2 . 2.63(15)
C1 S2 C3 C2 . -3.06(11)
C1 S2 C3 C6 . 178.99(10)
C5 O2 C4 O1 . 0.21(18)
C5 O2 C4 C2 . -177.38(10)
C3 C2 C4 O1 . 22.1(2)
S1 C2 C4 O1 . -151.10(11)
C3 C2 C4 O2 . -160.29(12)
S1 C2 C4 O2 . 26.51(14)
C7 O4 C6 O3 . 10.1(2)
C7 O4 C6 C3 . -172.26(11)
C2 C3 C6 O3 . -137.60(15)
S2 C3 C6 O3 . 40.13(17)
C2 C3 C6 O4 . 44.73(18)
S2 C3 C6 O4 . -137.54(10)
